data_4350656
loop_
_publ_author_name
'Huang, Xiao-feng'
'Ma, Jing-xin'
'Liu, Wei-sheng'

_publ_section_title
;
 Lanthanide metalloligand strategy toward d-f heterometallic metal-organic
 frameworks: magnetism and symmetric-dependent luminescent properties.
;
_journal_issue 12
_journal_name_full 'Inorganic chemistry'
_journal_page_first 5922
_journal_page_last 5930
_journal_paper_doi 10.1021/ic403080n
_journal_volume 53
_journal_year 2014
_chemical_formula_sum 'C24 H36 Cd3 Lu2 O48'
_chemical_formula_weight 1779.70
_space_group_crystal_system cubic
_space_group_IT_number 228
_space_group_name_Hall '-F 4ud 2vw 3'
_space_group_name_H-M_alt 'F d -3 c :2'
_atom_sites_solution_hydrogens mixed
_audit_creation_method SHELXL-2013
_cell_angle_alpha 90
_cell_angle_beta 90
_cell_angle_gamma 90
_cell_formula_units_Z 16
_cell_length_a 26.026(2)
_cell_length_b 26.026(2)
_cell_length_c 26.026(2)
_cell_measurement_temperature 293(2)
_cell_volume 17629(2)
_computing_structure_refinement 'SHELXL-2013 (Sheldrick, 2013)'
_diffrn_ambient_temperature 293(2)
_diffrn_measured_fraction_theta_full 1.000
_diffrn_measured_fraction_theta_max 0.998
_diffrn_radiation_type MoK\a
_diffrn_radiation_wavelength 0.71073
_diffrn_reflns_av_R_equivalents 0.0691
_diffrn_reflns_av_unetI/netI 0.0228
_diffrn_reflns_Laue_measured_fraction_full 1.000
_diffrn_reflns_Laue_measured_fraction_max 0.998
_diffrn_reflns_limit_h_max 34
_diffrn_reflns_limit_h_min -34
_diffrn_reflns_limit_k_max 34
_diffrn_reflns_limit_k_min -25
_diffrn_reflns_limit_l_max 20
_diffrn_reflns_limit_l_min -34
_diffrn_reflns_number 22112
_diffrn_reflns_point_group_measured_fraction_full 1.000
_diffrn_reflns_point_group_measured_fraction_max 0.998
_diffrn_reflns_theta_full 25.242
_diffrn_reflns_theta_max 28.370
_diffrn_reflns_theta_min 2.213
_exptl_absorpt_coefficient_mu 5.980
_exptl_absorpt_correction_T_max 0.304
_exptl_absorpt_correction_T_min 0.277
_exptl_absorpt_correction_type multi-scan
_exptl_absorpt_process_details SADABS
_exptl_crystal_density_diffrn 2.682
_exptl_crystal_F_000 13600.0
_exptl_crystal_size_max 0.230
_exptl_crystal_size_mid 0.210
_exptl_crystal_size_min 0.200
_refine_diff_density_max 2.840
_refine_diff_density_min -1.939
_refine_diff_density_rms 0.232
_refine_ls_extinction_method none
_refine_ls_goodness_of_fit_ref 1.043
_refine_ls_hydrogen_treatment mixed
_refine_ls_matrix_type full
_refine_ls_number_parameters 67
_refine_ls_number_reflns 935
_refine_ls_number_restraints 1
_refine_ls_restrained_S_all 1.043
_refine_ls_R_factor_all 0.1075
_refine_ls_R_factor_gt 0.0640
_refine_ls_shift/su_max 0.000
_refine_ls_shift/su_mean 0.061
_refine_ls_structure_factor_coef Fsqd
_refine_ls_weighting_details 'w=1/[\s^2^(Fo^2^)+(0.1114P)^2^+2066.4014P] where P=(Fo^2^+2Fc^2^)/3'
_refine_ls_weighting_scheme calc
_refine_ls_wR_factor_gt 0.1853
_refine_ls_wR_factor_ref 0.2778
_reflns_Friedel_coverage 0.000
_reflns_number_gt 444
_reflns_number_total 935
_reflns_threshold_expression 'I > 2\s(I)'
_cod_data_source_file ic403080n_si_002.cif
_cod_data_source_block 3e
_cod_original_cell_volume 17629(4)
_cod_original_sg_symbol_Hall '-F 4cvw 2vw 3'
_cod_original_sg_symbol_H-M 'F d -3 c'
_cod_original_formula_sum 'C24 H36 Cd3 Lu2 O48 '
_cod_database_code 4350656
_shelx_space_group_comment
;
The symmetry employed for this shelxl refinement is uniquely defined
by the following loop, which should always be used as a source of
symmetry information in preference to the above space-group names.
They are only intended as comments.
;
_shelxl_version_number 2013-4

loop_
_space_group_symop_operation_xyz
'x, y, z'
'-y, x+1/4, z+3/4'
'-x+3/4, -y+1/4, z+1/2'
'y+3/4, -x, z+1/4'
'x, -y+1/4, -z+1/4'
'y+3/4, x+1/4, -z'
'-x+3/4, y, -z+3/4'
'-y, -x, -z+1/2'
'z, x, y'
'-x, z+1/4, y+3/4'
'-z+3/4, -x+1/4, y+1/2'
'x+3/4, -z, y+1/4'
'z, -x+1/4, -y+1/4'
'x+3/4, z+1/4, -y'
'-z+3/4, x, -y+3/4'
'-x, -z, -y+1/2'
'y, z, x'
'-z+1/2, -y, -x'
'-z, y+3/4, x+1/4'
'z+1/4, y+3/4, -x'
'z+3/4, -y, x+1/4'
'y, -z+3/4, -x+3/4'
'-y+1/4, -z+1/4, x'
'-y+1/4, z+1/2, -x+3/4'
'x, y+1/2, z+1/2'
'-y, x+3/4, z+5/4'
'-x+3/4, -y+3/4, z+1'
'y+3/4, -x+1/2, z+3/4'
'x, -y+3/4, -z+3/4'
'y+3/4, x+3/4, -z+1/2'
'-x+3/4, y+1/2, -z+5/4'
'-y, -x+1/2, -z+1'
'z, x+1/2, y+1/2'
'-x, z+3/4, y+5/4'
'-z+3/4, -x+3/4, y+1'
'x+3/4, -z+1/2, y+3/4'
'z, -x+3/4, -y+3/4'
'x+3/4, z+3/4, -y+1/2'
'-z+3/4, x+1/2, -y+5/4'
'-x, -z+1/2, -y+1'
'y, z+1/2, x+1/2'
'-z+1/2, -y+1/2, -x+1/2'
'-z, y+5/4, x+3/4'
'z+1/4, y+5/4, -x+1/2'
'z+3/4, -y+1/2, x+3/4'
'y, -z+5/4, -x+5/4'
'-y+1/4, -z+3/4, x+1/2'
'-y+1/4, z+1, -x+5/4'
'x+1/2, y, z+1/2'
'-y+1/2, x+1/4, z+5/4'
'-x+5/4, -y+1/4, z+1'
'y+5/4, -x, z+3/4'
'x+1/2, -y+1/4, -z+3/4'
'y+5/4, x+1/4, -z+1/2'
'-x+5/4, y, -z+5/4'
'-y+1/2, -x, -z+1'
'z+1/2, x, y+1/2'
'-x+1/2, z+1/4, y+5/4'
'-z+5/4, -x+1/4, y+1'
'x+5/4, -z, y+3/4'
'z+1/2, -x+1/4, -y+3/4'
'x+5/4, z+1/4, -y+1/2'
'-z+5/4, x, -y+5/4'
'-x+1/2, -z, -y+1'
'y+1/2, z, x+1/2'
'-z+1, -y, -x+1/2'
'-z+1/2, y+3/4, x+3/4'
'z+3/4, y+3/4, -x+1/2'
'z+5/4, -y, x+3/4'
'y+1/2, -z+3/4, -x+5/4'
'-y+3/4, -z+1/4, x+1/2'
'-y+3/4, z+1/2, -x+5/4'
'x+1/2, y+1/2, z'
'-y+1/2, x+3/4, z+3/4'
'-x+5/4, -y+3/4, z+1/2'
'y+5/4, -x+1/2, z+1/4'
'x+1/2, -y+3/4, -z+1/4'
'y+5/4, x+3/4, -z'
'-x+5/4, y+1/2, -z+3/4'
'-y+1/2, -x+1/2, -z+1/2'
'z+1/2, x+1/2, y'
'-x+1/2, z+3/4, y+3/4'
'-z+5/4, -x+3/4, y+1/2'
'x+5/4, -z+1/2, y+1/4'
'z+1/2, -x+3/4, -y+1/4'
'x+5/4, z+3/4, -y'
'-z+5/4, x+1/2, -y+3/4'
'-x+1/2, -z+1/2, -y+1/2'
'y+1/2, z+1/2, x'
'-z+1, -y+1/2, -x'
'-z+1/2, y+5/4, x+1/4'
'z+3/4, y+5/4, -x'
'z+5/4, -y+1/2, x+1/4'
'y+1/2, -z+5/4, -x+3/4'
'-y+3/4, -z+3/4, x'
'-y+3/4, z+1, -x+3/4'
'-x, -y, -z'
'y, -x-1/4, -z-3/4'
'x-3/4, y-1/4, -z-1/2'
'-y-3/4, x, -z-1/4'
'-x, y-1/4, z-1/4'
'-y-3/4, -x-1/4, z'
'x-3/4, -y, z-3/4'
'y, x, z-1/2'
'-z, -x, -y'
'x, -z-1/4, -y-3/4'
'z-3/4, x-1/4, -y-1/2'
'-x-3/4, z, -y-1/4'
'-z, x-1/4, y-1/4'
'-x-3/4, -z-1/4, y'
'z-3/4, -x, y-3/4'
'x, z, y-1/2'
'-y, -z, -x'
'z-1/2, y, x'
'z, -y-3/4, -x-1/4'
'-z-1/4, -y-3/4, x'
'-z-3/4, y, -x-1/4'
'-y, z-3/4, x-3/4'
'y-1/4, z-1/4, -x'
'y-1/4, -z-1/2, x-3/4'
'-x, -y+1/2, -z+1/2'
'y, -x+1/4, -z-1/4'
'x-3/4, y+1/4, -z'
'-y-3/4, x+1/2, -z+1/4'
'-x, y+1/4, z+1/4'
'-y-3/4, -x+1/4, z+1/2'
'x-3/4, -y+1/2, z-1/4'
'y, x+1/2, z'
'-z, -x+1/2, -y+1/2'
'x, -z+1/4, -y-1/4'
'z-3/4, x+1/4, -y'
'-x-3/4, z+1/2, -y+1/4'
'-z, x+1/4, y+1/4'
'-x-3/4, -z+1/4, y+1/2'
'z-3/4, -x+1/2, y-1/4'
'x, z+1/2, y'
'-y, -z+1/2, -x+1/2'
'z-1/2, y+1/2, x+1/2'
'z, -y-1/4, -x+1/4'
'-z-1/4, -y-1/4, x+1/2'
'-z-3/4, y+1/2, -x+1/4'
'-y, z-1/4, x-1/4'
'y-1/4, z+1/4, -x+1/2'
'y-1/4, -z, x-1/4'
'-x+1/2, -y, -z+1/2'
'y+1/2, -x-1/4, -z-1/4'
'x-1/4, y-1/4, -z'
'-y-1/4, x, -z+1/4'
'-x+1/2, y-1/4, z+1/4'
'-y-1/4, -x-1/4, z+1/2'
'x-1/4, -y, z-1/4'
'y+1/2, x, z'
'-z+1/2, -x, -y+1/2'
'x+1/2, -z-1/4, -y-1/4'
'z-1/4, x-1/4, -y'
'-x-1/4, z, -y+1/4'
'-z+1/2, x-1/4, y+1/4'
'-x-1/4, -z-1/4, y+1/2'
'z-1/4, -x, y-1/4'
'x+1/2, z, y'
'-y+1/2, -z, -x+1/2'
'z, y, x+1/2'
'z+1/2, -y-3/4, -x+1/4'
'-z+1/4, -y-3/4, x+1/2'
'-z-1/4, y, -x+1/4'
'-y+1/2, z-3/4, x-1/4'
'y+1/4, z-1/4, -x+1/2'
'y+1/4, -z-1/2, x-1/4'
'-x+1/2, -y+1/2, -z'
'y+1/2, -x+1/4, -z-3/4'
'x-1/4, y+1/4, -z-1/2'
'-y-1/4, x+1/2, -z-1/4'
'-x+1/2, y+1/4, z-1/4'
'-y-1/4, -x+1/4, z'
'x-1/4, -y+1/2, z-3/4'
'y+1/2, x+1/2, z-1/2'
'-z+1/2, -x+1/2, -y'
'x+1/2, -z+1/4, -y-3/4'
'z-1/4, x+1/4, -y-1/2'
'-x-1/4, z+1/2, -y-1/4'
'-z+1/2, x+1/4, y-1/4'
'-x-1/4, -z+1/4, y'
'z-1/4, -x+1/2, y-3/4'
'x+1/2, z+1/2, y-1/2'
'-y+1/2, -z+1/2, -x'
'z, y+1/2, x'
'z+1/2, -y-1/4, -x-1/4'
'-z+1/4, -y-1/4, x'
'-z-1/4, y+1/2, -x-1/4'
'-y+1/2, z-1/4, x-3/4'
'y+1/4, z+1/4, -x'
'y+1/4, -z, x-3/4'

loop_
_atom_site_label
_atom_site_type_symbol
_atom_site_fract_x
_atom_site_fract_y
_atom_site_fract_z
_atom_site_U_iso_or_equiv
_atom_site_adp_type
_atom_site_occupancy
_atom_site_site_symmetry_order
_atom_site_calc_flag
_atom_site_refinement_flags_posn
_atom_site_refinement_flags_adp
_atom_site_refinement_flags_occupancy
Lu1 Lu 0.0000 0.2500 0.0000 0.0317(5) Uani 1 6 d S T P
Cd1 Cd 0.0000 0.5000 0.0000 0.0264(6) Uani 1 6 d S T P
O2 O 0.0141(5) 0.4166(5) -0.0244(5) 0.074(3) Uani 1 1 d . . .
O3 O 0.0093(5) 0.3335(5) -0.0302(5) 0.070(3) Uani 1 1 d . . .
O1 O 0.0000 0.3155(4) 0.0655(4) 0.066(4) Uani 1 2 d S T P
C2 C 0.0082(7) 0.3731(5) -0.0014(7) 0.057(6) Uani 1 1 d . . .
C1 C 0.0030(8) 0.3672(7) 0.0541(7) 0.078(5) Uani 1 1 d . . .
H1A H 0.0324 0.3823 0.0713 0.094 Uiso 1 1 calc R U .
H1B H -0.0277 0.3846 0.0660 0.094 Uiso 1 1 calc R U .
Cd2 Cd 0.1250 0.1250 0.1250 0.0863(17) Uani 1 12 d S T P
O4 O 0.0389(9) 0.1250 0.1250 0.105(7) Uani 1 2 d DS T P
O5 O 0.920(2) 0.1250 0.1250 0.26(2) Uani 1 2 d S T P
O6 O 0.082(13) 0.332(13) 0.0000 2.0(5) Uani 1 2 d S T P
H2 H 0.026(11) 0.149(9) 0.144(10) 0.16(12) Uiso 1 1 d D . .

loop_
_atom_site_aniso_label
_atom_site_aniso_U_11
_atom_site_aniso_U_22
_atom_site_aniso_U_33
_atom_site_aniso_U_23
_atom_site_aniso_U_13
_atom_site_aniso_U_12
Lu1 0.0317(5) 0.0317(5) 0.0317(5) -0.0068(2) 0.0068(2) -0.0068(2)
Cd1 0.0264(6) 0.0264(6) 0.0264(6) -0.0048(3) -0.0048(3) -0.0048(3)
O2 0.071(8) 0.083(10) 0.068(8) -0.011(7) 0.007(6) -0.005(6)
O3 0.071(8) 0.075(8) 0.064(7) 0.001(6) 0.007(6) -0.008(6)
O1 0.078(11) 0.060(6) 0.060(6) -0.013(7) 0.001(6) -0.001(6)
C2 0.059(10) 0.027(9) 0.083(14) -0.007(7) -0.011(8) -0.012(6)
C1 0.100(15) 0.068(12) 0.066(12) -0.017(9) 0.001(10) -0.006(10)
Cd2 0.0863(17) 0.0863(17) 0.0863(17) 0.000 0.000 0.000
O4 0.073(14) 0.083(17) 0.16(3) -0.001(16) 0.000 0.000
O5 0.26(7) 0.18(4) 0.35(7) 0.02(4) 0.000 0.000
O6 2.0(8) 2.0(8) 2.0(17) -0.4(9) 0.4(9) -0.4(10)

loop_
_atom_type_symbol
_atom_type_description
_atom_type_scat_dispersion_real
_atom_type_scat_dispersion_imag
_atom_type_scat_source
C C 0.0033 0.0016 'International Tables Vol C Tables 4.2.6.8 and 6.1.1.4'
H H 0.0000 0.0000 'International Tables Vol C Tables 4.2.6.8 and 6.1.1.4'
Cd Cd -0.8075 1.2024 'International Tables Vol C Tables 4.2.6.8 and 6.1.1.4'
Lu Lu -0.4720 5.8584 'International Tables Vol C Tables 4.2.6.8 and 6.1.1.4'
O O 0.0106 0.0060 'International Tables Vol C Tables 4.2.6.8 and 6.1.1.4'

loop_
_geom_angle_atom_site_label_1
_geom_angle_atom_site_label_2
_geom_angle_atom_site_label_3
_geom_angle
_geom_angle_site_symmetry_1
_geom_angle_site_symmetry_3
O3 Lu1 O3 79.4(5) . 13
O3 Lu1 O3 85.4(6) . 6_455
O3 Lu1 O3 130.0(6) 13 6_455
O3 Lu1 O3 143.6(6) . 90_455
O3 Lu1 O3 85.4(6) 13 90_455
O3 Lu1 O3 79.4(5) 6_455 90_455
O3 Lu1 O3 79.4(5) . 23
O3 Lu1 O3 79.4(5) 13 23
O3 Lu1 O3 143.6(6) 6_455 23
O3 Lu1 O3 130.0(6) 90_455 23
O3 Lu1 O3 130.0(6) . 10_554
O3 Lu1 O3 143.6(6) 13 10_554
O3 Lu1 O3 79.4(5) 6_455 10_554
O3 Lu1 O3 79.4(5) 90_455 10_554
O3 Lu1 O3 85.4(6) 23 10_554
O3 Lu1 O1 137.3(3) . 90_455
O3 Lu1 O1 71.8(3) 13 90_455
O3 Lu1 O1 137.3(3) 6_455 90_455
O3 Lu1 O1 65.0(3) 90_455 90_455
O3 Lu1 O1 65.0(3) 23 90_455
O3 Lu1 O1 71.8(3) 10_554 90_455
O3 Lu1 O1 71.8(3) . 6_455
O3 Lu1 O1 65.0(3) 13 6_455
O3 Lu1 O1 65.0(3) 6_455 6_455
O3 Lu1 O1 71.8(3) 90_455 6_455
O3 Lu1 O1 137.3(3) 23 6_455
O3 Lu1 O1 137.3(3) 10_554 6_455
O1 Lu1 O1 120.0 90_455 6_455
O3 Lu1 O1 65.0(3) . .
O3 Lu1 O1 137.3(3) 13 .
O3 Lu1 O1 71.8(3) 6_455 .
O3 Lu1 O1 137.3(3) 90_455 .
O3 Lu1 O1 71.8(3) 23 .
O3 Lu1 O1 65.0(3) 10_554 .
O1 Lu1 O1 120.0 90_455 .
O1 Lu1 O1 120.0 6_455 .
O2 Cd1 O2 180.0(6) 129 33_554
O2 Cd1 O2 86.2(4) 129 185
O2 Cd1 O2 93.8(4) 33_554 185
O2 Cd1 O2 86.2(4) 129 97_565
O2 Cd1 O2 93.8(4) 33_554 97_565
O2 Cd1 O2 86.2(4) 185 97_565
O2 Cd1 O2 93.8(4) 129 89_455
O2 Cd1 O2 86.2(4) 33_554 89_455
O2 Cd1 O2 180.0(2) 185 89_455
O2 Cd1 O2 93.8(4) 97_565 89_455
O2 Cd1 O2 93.8(4) 129 .
O2 Cd1 O2 86.2(4) 33_554 .
O2 Cd1 O2 93.8(4) 185 .
O2 Cd1 O2 180.0 97_565 .
O2 Cd1 O2 86.2(4) 89_455 .
C2 O2 Cd1 133.1(11) . .
C2 O3 Lu1 123.7(11) . .
C1 O1 C1 114.9(19) . 10_554
C1 O1 Lu1 122.6(9) . .
C1 O1 Lu1 122.6(9) 10_554 .
O3 C2 O2 115.6(16) . .
O3 C2 C1 119.9(14) . .
O2 C2 C1 124.4(14) . .
O1 C1 C2 108.7(13) . .
O1 C1 H1A 109.9 . .
C2 C1 H1A 109.9 . .
O1 C1 H1B 109.9 . .
C2 C1 H1B 109.9 . .
H1A C1 H1B 108.3 . .
O4 Cd2 O4 90.000(1) . 46_544
O4 Cd2 O4 180.0 . 51_454
O4 Cd2 O4 90.000(1) 46_544 51_454
O4 Cd2 O4 90.000(1) . 9
O4 Cd2 O4 90.0 46_544 9
O4 Cd2 O4 90.0 51_454 9
O4 Cd2 O4 90.000(1) . 59_454
O4 Cd2 O4 90.000(1) 46_544 59_454
O4 Cd2 O4 90.000(1) 51_454 59_454
O4 Cd2 O4 180.0 9 59_454
O4 Cd2 O4 90.000(1) . 17
O4 Cd2 O4 180.0 46_544 17
O4 Cd2 O4 90.0 51_454 17
O4 Cd2 O4 90.0 9 17
O4 Cd2 O4 90.0 59_454 17
H2 O4 Cd2 112(10) . .
H2 O4 H2 0(10) . .
Cd2 O4 H2 112(10) . .

loop_
_geom_bond_atom_site_label_1
_geom_bond_atom_site_label_2
_geom_bond_distance
_geom_bond_site_symmetry_2
Lu1 O3 2.324(13) .
Lu1 O3 2.324(13) 13
Lu1 O3 2.324(13) 6_455
Lu1 O3 2.324(13) 90_455
Lu1 O3 2.324(13) 23
Lu1 O3 2.324(13) 10_554
Lu1 O1 2.410(15) 90_455
Lu1 O1 2.410(15) 6_455
Lu1 O1 2.410(15) .
Cd1 O2 2.292(14) 129
Cd1 O2 2.292(14) 33_554
Cd1 O2 2.292(14) 185
Cd1 O2 2.292(14) 97_565
Cd1 O2 2.292(14) 89_455
Cd1 O2 2.292(14) .
O2 C2 1.288(18) .
O3 C2 1.275(18) .
O1 C1 1.38(2) .
O1 C1 1.38(2) 10_554
C2 C1 1.46(2) .
C1 H1A 0.9700 .
C1 H1B 0.9700 .
Cd2 O4 2.24(2) .
Cd2 O4 2.24(2) 46_544
Cd2 O4 2.24(2) 51_454
Cd2 O4 2.24(2) 9
Cd2 O4 2.24(2) 59_454
Cd2 O4 2.24(2) 17
O4 H2 0.85(2) .
O4 H2 0.85(2) .

loop_
_geom_torsion_atom_site_label_1
_geom_torsion_atom_site_label_2
_geom_torsion_atom_site_label_3
_geom_torsion_atom_site_label_4
_geom_torsion
_geom_torsion_site_symmetry_1
Lu1 O3 C2 O2 179.8(10) .
Lu1 O3 C2 C1 3(2) .
Cd1 O2 C2 O3 165.3(11) .
Cd1 O2 C2 C1 -18(3) .
C1 O1 C1 C2 177.6(19) 10_554
Lu1 O1 C1 C2 -2.4(19) .
O3 C2 C1 O1 0(2) .
O2 C2 C1 O1 -177.0(15) .
